data_4061305
loop_
_publ_author_name
'Goto, Eri'
'Usuki, Miho'
'Takenaka, Hiroe'
'Sakai, Ken'
'Tanase, Tomoaki'

_publ_section_title
;
 Electron-Rich Diplatinum(0) Metallocryptate Promoting Novel Successive
 Encapsulation of Acidic Hydrides
;
_journal_coden_ASTM ORGND7
_journal_issue 25
_journal_name_full Organometallics
_journal_page_first 6042
_journal_page_last 6051
_journal_paper_doi 10.1021/om049548v
_journal_volume 23
_journal_year 2004
_chemical_formula_sum 'C116 H96 Cl4 F12 N8 Na O0.5 P8 Pt2'
_chemical_formula_weight 2640.84
_space_group_IT_number 2
_symmetry_cell_setting triclinic
_symmetry_Int_Tables_number 2
_symmetry_space_group_name_Hall '-P 1'
_symmetry_space_group_name_H-M 'P -1'
_cell_angle_alpha 83.871(8)
_cell_angle_beta 74.999(8)
_cell_angle_gamma 89.986(9)
_cell_formula_units_Z 2
_cell_length_a 17.0841(9)
_cell_length_b 18.063(2)
_cell_length_c 18.5949(8)
_cell_measurement_temperature 153.2
_cell_volume 5508.8(6)
_exptl_crystal_density_diffrn 1.592
_cod_original_formula_sum 'C116 H96 Cl4 F12 N8 Na O0.50 P8 Pt2 '
_cod_database_code 4061305

loop_
_symmetry_equiv_pos_as_xyz
x,y,z
-x,-y,-z

loop_
_atom_site_label
_atom_site_type_symbol
_atom_site_fract_x
_atom_site_fract_y
_atom_site_fract_z
_atom_site_U_iso_or_equiv
_atom_site_adp_type
_atom_site_occupancy
_atom_site_calc_flag
_atom_site_refinement_flags
_atom_site_disorder_assembly
_atom_site_disorder_group
Pt(1) Pt 0.32403(4) 0.23852(4) 0.27048(4) 0.0250(2) Uani 1.00 d . . .
Pt(2) Pt 0.19645(4) 0.26684(4) 0.71738(4) 0.0241(2) Uani 1.00 d . . .
Cl(1) Cl 0.9731(6) 0.2565(6) 0.0507(6) 0.140(3) Uiso 1.00 d . . .
Cl(2) Cl 1.005(1) 0.351(1) 0.149(1) 0.166(8) Uiso 0.50 d P . .
Cl(3) Cl 0.942(1) 0.374(1) 0.141(1) 0.140(7) Uiso 0.50 d P . .
Cl(6) Cl 0.8205(9) 0.1059(9) 0.8627(10) 0.108(5) Uiso 0.50 d P . .
Cl(7) Cl 0.724(1) 0.187(1) 0.966(1) 0.138(7) Uiso 0.50 d P . .
Cl(8) Cl 0.7684(7) 0.2286(8) 0.0449(8) 0.082(4) Uiso 0.50 d P . .
Cl(9) Cl 0.734(1) 0.375(1) 0.072(1) 0.022(4) Uiso 0.20 d P . .
Cl(10) Cl 0.662(2) 0.342(2) 0.101(2) 0.018(8) Uiso 0.10 d P . .
Cl(11) Cl 0.800(1) 0.396(2) 0.134(2) 0.056(7) Uiso 0.20 d P . .
P(1) P 0.2097(2) 0.1620(2) 0.3159(2) 0.021(1) Uani 1.00 d . . .
P(2) P 0.1039(2) 0.3460(2) 0.6789(3) 0.025(1) Uani 1.00 d . . .
P(3) P 0.2983(2) 0.3624(2) 0.2840(3) 0.022(1) Uani 1.00 d . . .
P(4) P 0.3313(2) 0.3084(2) 0.6822(3) 0.025(1) Uani 1.00 d . . .
P(5) P 0.4316(2) 0.1963(2) 0.3165(2) 0.023(1) Uani 1.00 d . . .
P(6) P 0.1755(2) 0.1391(2) 0.7146(2) 0.021(1) Uani 1.00 d . . .
P(11) P 0.2839(3) -0.2968(3) 0.3081(4) 0.051(2) Uani 1.00 d . . .
P(12) P 0.1878(3) -0.1949(3) 0.6756(3) 0.044(2) Uani 1.00 d . . .
Na(1) Na 0.2620(3) 0.2519(4) 0.4920(5) 0.030(2) Uani 1.00 d . . .
F(11) F 0.269(1) -0.280(1) 0.3930(9) 0.135(7) Uani 1.00 d . . .
F(12) F 0.3591(8) -0.3423(8) 0.308(1) 0.148(7) Uani 1.00 d . . .
F(13) F 0.3401(7) -0.2272(7) 0.2793(9) 0.092(5) Uani 1.00 d . . .
F(14) F 0.2111(8) -0.2520(10) 0.300(1) 0.135(7) Uani 1.00 d . . .
F(15) F 0.296(1) -0.3126(9) 0.2247(9) 0.129(7) Uani 1.00 d . . .
F(16) F 0.2280(8) -0.3695(8) 0.338(1) 0.115(6) Uani 1.00 d . . .
F(21) F 0.2058(8) -0.2224(8) 0.5959(8) 0.090(5) Uani 1.00 d . . .
F(22) F 0.1019(6) -0.2330(8) 0.6966(7) 0.079(4) Uani 1.00 d . . .
F(23) F 0.1524(8) -0.1230(7) 0.6429(9) 0.092(5) Uani 1.00 d . . .
F(24) F 0.2742(8) -0.1580(7) 0.6548(10) 0.108(5) Uani 1.00 d . . .
F(25) F 0.1680(10) -0.1682(9) 0.7530(9) 0.121(6) Uani 1.00 d . . .
F(26) F 0.2238(7) -0.2654(7) 0.7085(8) 0.083(4) Uani 1.00 d . . .
O(101) O 0.906(1) 0.122(1) 0.881(1) 0.042(6) Uiso 0.50 d P . .
N(1) N 0.3980(8) 0.2044(8) 0.1073(9) 0.040(4) Uiso 1.00 d . . .
N(2) N 0.1677(8) 0.3121(8) 0.8797(8) 0.034(4) Uiso 1.00 d . . .
N(11) N 0.1477(6) 0.2243(6) 0.4460(6) 0.011(3) Uiso 1.00 d . . .
N(12) N 0.1163(7) 0.2809(7) 0.5496(7) 0.024(3) Uiso 1.00 d . . .
N(21) N 0.3291(7) 0.3637(7) 0.4170(7) 0.022(3) Uiso 1.00 d . . .
N(22) N 0.3381(7) 0.3489(7) 0.5389(7) 0.020(3) Uiso 1.00 d . . .
N(31) N 0.3582(7) 0.1548(7) 0.4600(7) 0.023(3) Uiso 1.00 d . . .
N(32) N 0.2823(7) 0.1391(7) 0.5817(7) 0.019(3) Uiso 1.00 d . . .
C(1) C 0.3634(9) 0.2212(10) 0.167(1) 0.032(4) Uiso 1.00 d . . .
C(2) C 0.1731(9) 0.2878(10) 0.821(1) 0.034(4) Uiso 1.00 d . . .
C(11) C 0.433(1) 0.179(1) 0.039(1) 0.057(6) Uiso 1.00 d . . .
C(12) C 0.499(2) 0.221(2) -0.010(2) 0.097(9) Uiso 1.00 d . . .
C(13) C 0.532(2) 0.196(2) -0.085(2) 0.101(9) Uiso 1.00 d . . .
C(14) C 0.494(2) 0.135(2) -0.096(2) 0.14(1) Uiso 1.00 d . . .
C(15) C 0.434(2) 0.089(2) -0.046(2) 0.14(1) Uiso 1.00 d . . .
C(16) C 0.401(1) 0.114(1) 0.021(1) 0.075(7) Uiso 1.00 d . . .
C(17) C 0.530(2) 0.281(3) 0.016(3) 0.18(1) Uiso 1.00 d . . .
C(18) C 0.338(2) 0.070(2) 0.073(2) 0.12(1) Uiso 1.00 d . . .
C(21) C 0.177(1) 0.345(1) 0.943(1) 0.042(5) Uiso 1.00 d . . .
C(22) C 0.238(1) 0.317(1) 0.975(1) 0.046(5) Uiso 1.00 d . . .
C(23) C 0.247(1) 0.352(1) 1.036(1) 0.053(6) Uiso 1.00 d . . .
C(24) C 0.203(1) 0.413(1) 1.058(1) 0.070(7) Uiso 1.00 d . . .
C(25) C 0.146(1) 0.437(1) 1.025(1) 0.056(6) Uiso 1.00 d . . .
C(26) C 0.131(1) 0.405(1) 0.966(1) 0.042(5) Uiso 1.00 d . . .
C(27) C 0.287(1) 0.250(1) 0.946(1) 0.048(5) Uiso 1.00 d . . .
C(28) C 0.069(1) 0.435(1) 0.928(1) 0.067(7) Uiso 1.00 d . . .
C(31) C 0.1262(8) 0.1928(8) 0.3931(9) 0.019(4) Uiso 1.00 d . . .
C(32) C 0.0407(9) 0.1853(9) 0.3902(10) 0.030(4) Uiso 1.00 d . . .
C(33) C -0.0168(9) 0.2159(9) 0.4420(10) 0.029(4) Uiso 1.00 d . . .
C(34) C 0.0046(8) 0.2518(8) 0.4995(8) 0.016(3) Uiso 1.00 d . . .
C(35) C -0.0473(9) 0.2891(10) 0.554(1) 0.033(4) Uiso 1.00 d . . .
C(36) C -0.019(1) 0.320(1) 0.608(1) 0.042(5) Uiso 1.00 d . . .
C(37) C 0.0635(9) 0.3152(9) 0.6060(10) 0.030(4) Uiso 1.00 d . . .
C(38) C 0.0881(8) 0.2516(8) 0.4971(8) 0.017(3) Uiso 1.00 d . . .
C(41) C 0.3410(9) 0.4041(9) 0.3499(10) 0.028(4) Uiso 1.00 d . . .
C(42) C 0.3807(9) 0.4766(9) 0.3364(9) 0.026(4) Uiso 1.00 d . . .
C(43) C 0.4022(9) 0.5058(10) 0.392(1) 0.033(4) Uiso 1.00 d . . .
C(44) C 0.3889(8) 0.4652(8) 0.4623(9) 0.021(4) Uiso 1.00 d . . .
C(45) C 0.4018(9) 0.4930(9) 0.5268(9) 0.027(4) Uiso 1.00 d . . .
C(46) C 0.3881(9) 0.4475(9) 0.5930(9) 0.026(4) Uiso 1.00 d . . .
C(47) C 0.3553(8) 0.3763(8) 0.5982(8) 0.013(3) Uiso 1.00 d . . .
C(48) C 0.3523(8) 0.3964(8) 0.4724(8) 0.015(3) Uiso 1.00 d . . .
C(51) C 0.4076(9) 0.1269(9) 0.4010(9) 0.029(4) Uiso 1.00 d . . .
C(52) C 0.4402(9) 0.0559(9) 0.4060(9) 0.025(4) Uiso 1.00 d . . .
C(53) C 0.4201(8) 0.0116(8) 0.4716(9) 0.020(4) Uiso 1.00 d . . .
C(54) C 0.3693(8) 0.0376(8) 0.5357(9) 0.021(4) Uiso 1.00 d . . .
C(55) C 0.3463(9) -0.0015(9) 0.6092(9) 0.027(4) Uiso 1.00 d . . .
C(56) C 0.2923(9) 0.0276(9) 0.6633(10) 0.029(4) Uiso 1.00 d . . .
C(57) C 0.2593(8) 0.0989(8) 0.6472(9) 0.022(4) Uiso 1.00 d . . .
C(58) C 0.3374(7) 0.1078(7) 0.5263(8) 0.012(3) Uiso 1.00 d . . .
C(111) C 0.1583(9) 0.1404(9) 0.2459(10) 0.027(4) Uiso 1.00 d . . .
C(112) C 0.1103(9) 0.0767(9) 0.2547(10) 0.030(4) Uiso 1.00 d . . .
C(113) C 0.0729(10) 0.0634(10) 0.199(1) 0.035(4) Uiso 1.00 d . . .
C(114) C 0.082(1) 0.109(1) 0.135(1) 0.044(5) Uiso 1.00 d . . .
C(115) C 0.129(1) 0.174(1) 0.123(1) 0.042(5) Uiso 1.00 d . . .
C(116) C 0.1659(9) 0.1868(9) 0.1789(10) 0.029(4) Uiso 1.00 d . . .
C(121) C 0.2262(8) 0.0675(9) 0.3555(9) 0.023(4) Uiso 1.00 d . . .
C(122) C 0.2629(9) 0.0158(9) 0.3076(10) 0.031(4) Uiso 1.00 d . . .
C(123) C 0.2724(9) -0.0575(9) 0.3346(9) 0.027(4) Uiso 1.00 d . . .
C(124) C 0.2502(9) -0.0791(9) 0.4107(10) 0.029(4) Uiso 1.00 d . . .
C(125) C 0.2193(9) -0.0281(9) 0.4606(10) 0.032(4) Uiso 1.00 d . . .
C(126) C 0.2044(8) 0.0453(8) 0.4353(9) 0.021(4) Uiso 1.00 d . . .
C(211) C 0.1415(9) 0.4399(9) 0.6397(10) 0.031(4) Uiso 1.00 d . . .
C(212) C 0.1509(10) 0.4909(10) 0.687(1) 0.035(4) Uiso 1.00 d . . .
C(213) C 0.1829(9) 0.5647(9) 0.6595(10) 0.031(4) Uiso 1.00 d . . .
C(214) C 0.2005(9) 0.5848(9) 0.5869(10) 0.028(4) Uiso 1.00 d . . .
C(215) C 0.1956(9) 0.5363(9) 0.5370(10) 0.030(4) Uiso 1.00 d . . .
C(216) C 0.1632(9) 0.4622(9) 0.5638(9) 0.026(4) Uiso 1.00 d . . .
C(221) C 0.0136(9) 0.3624(9) 0.7524(10) 0.028(4) Uiso 1.00 d . . .
C(222) C -0.0128(10) 0.3103(10) 0.814(1) 0.035(4) Uiso 1.00 d . . .
C(223) C -0.083(1) 0.322(1) 0.869(1) 0.050(5) Uiso 1.00 d . . .
C(224) C -0.124(1) 0.385(1) 0.863(1) 0.048(5) Uiso 1.00 d . . .
C(225) C -0.099(1) 0.439(1) 0.808(1) 0.053(6) Uiso 1.00 d . . .
C(226) C -0.028(1) 0.430(1) 0.749(1) 0.040(5) Uiso 1.00 d . . .
C(311) C 0.3297(8) 0.4318(9) 0.1980(9) 0.022(4) Uiso 1.00 d . . .
C(312) C 0.3880(10) 0.4099(10) 0.141(1) 0.035(4) Uiso 1.00 d . . .
C(313) C 0.4122(10) 0.4609(10) 0.074(1) 0.035(4) Uiso 1.00 d . . .
C(314) C 0.3797(9) 0.5272(10) 0.070(1) 0.033(4) Uiso 1.00 d . . .
C(315) C 0.327(1) 0.550(1) 0.128(1) 0.041(5) Uiso 1.00 d . . .
C(316) C 0.2982(9) 0.5014(9) 0.1957(10) 0.029(4) Uiso 1.00 d . . .
C(321) C 0.1914(9) 0.3881(9) 0.3206(9) 0.024(4) Uiso 1.00 d . . .
C(322) C 0.1326(9) 0.3559(9) 0.2935(10) 0.028(4) Uiso 1.00 d . . .
C(323) C 0.0502(10) 0.3697(10) 0.322(1) 0.036(5) Uiso 1.00 d . . .
C(324) C 0.0291(10) 0.4172(10) 0.376(1) 0.036(5) Uiso 1.00 d . . .
C(325) C 0.085(1) 0.452(1) 0.400(1) 0.045(5) Uiso 1.00 d . . .
C(326) C 0.1683(10) 0.4379(10) 0.373(1) 0.037(5) Uiso 1.00 d . . .
C(411) C 0.3684(9) 0.3595(9) 0.7501(9) 0.025(4) Uiso 1.00 d . . .
C(412) C 0.4440(9) 0.3480(9) 0.7627(9) 0.027(4) Uiso 1.00 d . . .
C(413) C 0.469(1) 0.388(1) 0.814(1) 0.043(5) Uiso 1.00 d . . .
C(414) C 0.4207(10) 0.438(1) 0.849(1) 0.038(5) Uiso 1.00 d . . .
C(415) C 0.3436(10) 0.453(1) 0.834(1) 0.038(5) Uiso 1.00 d . . .
C(416) C 0.3196(10) 0.4110(10) 0.784(1) 0.034(4) Uiso 1.00 d . . .
C(421) C 0.4093(9) 0.2379(9) 0.6611(9) 0.024(4) Uiso 1.00 d . . .
C(422) C 0.3997(9) 0.1715(9) 0.7094(10) 0.028(4) Uiso 1.00 d . . .
C(423) C 0.4599(8) 0.1213(8) 0.7032(9) 0.021(4) Uiso 1.00 d . . .
C(424) C 0.5256(9) 0.1349(10) 0.651(1) 0.033(4) Uiso 1.00 d . . .
C(425) C 0.537(1) 0.199(1) 0.599(1) 0.038(5) Uiso 1.00 d . . .
C(426) C 0.4783(9) 0.2501(9) 0.6060(10) 0.030(4) Uiso 1.00 d . . .
C(511) C 0.5058(9) 0.1428(9) 0.2525(10) 0.029(4) Uiso 1.00 d . . .
C(512) C 0.5896(10) 0.1525(10) 0.246(1) 0.037(5) Uiso 1.00 d . . .
C(513) C 0.646(1) 0.111(1) 0.194(1) 0.046(5) Uiso 1.00 d . . .
C(514) C 0.619(1) 0.068(1) 0.156(1) 0.053(6) Uiso 1.00 d . . .
C(515) C 0.534(1) 0.059(1) 0.163(1) 0.049(5) Uiso 1.00 d . . .
C(516) C 0.4802(9) 0.0969(9) 0.2113(10) 0.028(4) Uiso 1.00 d . . .
C(521) C 0.4967(9) 0.2641(9) 0.3378(9) 0.024(4) Uiso 1.00 d . . .
C(522) C 0.5176(9) 0.3302(9) 0.2883(9) 0.023(4) Uiso 1.00 d . . .
C(523) C 0.5753(9) 0.3803(9) 0.2954(9) 0.026(4) Uiso 1.00 d . . .
C(524) C 0.6102(9) 0.3679(9) 0.3525(10) 0.031(4) Uiso 1.00 d . . .
C(525) C 0.5895(10) 0.305(1) 0.405(1) 0.039(5) Uiso 1.00 d . . .
C(526) C 0.5334(10) 0.2536(10) 0.400(1) 0.035(4) Uiso 1.00 d . . .
C(611) C 0.1622(8) 0.0778(8) 0.8007(9) 0.020(4) Uiso 1.00 d . . .
C(612) C 0.1305(10) 0.004(1) 0.810(1) 0.038(5) Uiso 1.00 d . . .
C(613) C 0.128(1) -0.043(1) 0.875(1) 0.045(5) Uiso 1.00 d . . .
C(614) C 0.152(1) -0.018(1) 0.934(1) 0.056(6) Uiso 1.00 d . . .
C(615) C 0.185(1) 0.051(1) 0.926(1) 0.053(6) Uiso 1.00 d . . .
C(616) C 0.187(1) 0.100(1) 0.858(1) 0.051(5) Uiso 1.00 d . . .
C(621) C 0.0919(8) 0.1118(8) 0.6773(9) 0.021(4) Uiso 1.00 d . . .
C(622) C 0.0984(9) 0.0581(9) 0.6278(9) 0.027(4) Uiso 1.00 d . . .
C(623) C 0.0352(10) 0.0392(10) 0.598(1) 0.036(4) Uiso 1.00 d . . .
C(624) C -0.0347(9) 0.0766(9) 0.6162(10) 0.030(4) Uiso 1.00 d . . .
C(625) C -0.0443(9) 0.1290(10) 0.664(1) 0.032(4) Uiso 1.00 d . . .
C(626) C 0.0195(9) 0.1473(9) 0.6937(9) 0.027(4) Uiso 1.00 d . . .
C(701) C 0.968(3) 0.277(3) 0.139(3) 0.21(1) Uiso 1.00 d . . .
C(702) C 0.738(2) 0.114(2) 0.892(2) 0.039(9) Uiso 0.50 d P . .
C(703) C 0.734(3) 0.310(3) 0.120(3) 0.07(1) Uiso 0.50 d P . .
H(1) H 0.2856 0.3325 1.0644 0.0618 Uiso 1.00 calc . . .
H(2) H 0.2154 0.4376 1.0959 0.0769 Uiso 1.00 calc . . .
H(3) H 0.1189 0.4807 1.0430 0.0673 Uiso 1.00 calc . . .
H(7) H 0.2499 0.2105 0.9505 0.0610 Uiso 1.00 calc . . .
H(8) H 0.3127 0.2655 0.8953 0.0610 Uiso 1.00 calc . . .
H(9) H 0.3241 0.2394 0.9741 0.0610 Uiso 1.00 calc . . .
H(10) H 0.0814 0.4837 0.9053 0.0704 Uiso 1.00 calc . . .
H(11) H 0.0658 0.4034 0.8889 0.0704 Uiso 1.00 calc . . .
H(12) H 0.0164 0.4322 0.9624 0.0704 Uiso 1.00 calc . . .
H(13) H 0.5524 0.2458 0.0591 0.2618 Uiso 1.00 calc . . .
H(14) H 0.5815 0.2932 -0.0181 0.2618 Uiso 1.00 calc . . .
H(15) H 0.4985 0.3082 0.0357 0.2618 Uiso 1.00 calc . . .
H(16) H 0.3198 0.0898 0.1191 0.1444 Uiso 1.00 calc . . .
H(17) H 0.2938 0.0611 0.0528 0.1444 Uiso 1.00 calc . . .
H(18) H 0.3589 0.0196 0.0851 0.1444 Uiso 1.00 calc . . .
H(19) H 0.0245 0.1584 0.3540 0.0379 Uiso 1.00 calc . . .
H(20) H -0.0718 0.2138 0.4412 0.0342 Uiso 1.00 calc . . .
H(21) H -0.1032 0.2957 0.5550 0.0422 Uiso 1.00 calc . . .
H(22) H -0.0518 0.3472 0.6439 0.0548 Uiso 1.00 calc . . .
H(23) H 0.3921 0.5028 0.2881 0.0255 Uiso 1.00 calc . . .
H(24) H 0.4251 0.5556 0.3827 0.0322 Uiso 1.00 calc . . .
H(25) H 0.4232 0.5427 0.5230 0.0277 Uiso 1.00 calc . . .
H(26) H 0.4009 0.4648 0.6342 0.0306 Uiso 1.00 calc . . .
H(27) H 0.4762 0.0382 0.3640 0.0260 Uiso 1.00 calc . . .
H(28) H 0.4413 -0.0359 0.4737 0.0262 Uiso 1.00 calc . . .
H(29) H 0.3694 -0.0494 0.6175 0.0295 Uiso 1.00 calc . . .
H(30) H 0.2755 0.0021 0.7121 0.0337 Uiso 1.00 calc . . .
H(31) H 0.1038 0.0414 0.2988 0.0296 Uiso 1.00 calc . . .
H(32) H 0.0382 0.0204 0.2079 0.0398 Uiso 1.00 calc . . .
H(33) H 0.0628 0.0931 0.0976 0.0515 Uiso 1.00 calc . . .
H(34) H 0.1332 0.2090 0.0808 0.0478 Uiso 1.00 calc . . .
H(35) H 0.2028 0.2284 0.1705 0.0333 Uiso 1.00 calc . . .
H(36) H 0.2757 0.0302 0.2552 0.0370 Uiso 1.00 calc . . .
H(37) H 0.2986 -0.0914 0.3013 0.0305 Uiso 1.00 calc . . .
H(38) H 0.2550 -0.1291 0.4284 0.0314 Uiso 1.00 calc . . .
H(39) H 0.2059 -0.0439 0.5109 0.0382 Uiso 1.00 calc . . .
H(40) H 0.1818 0.0794 0.4693 0.0259 Uiso 1.00 calc . . .
H(41) H 0.6090 0.1847 0.2763 0.0484 Uiso 1.00 calc . . .
H(42) H 0.7031 0.1148 0.1867 0.0516 Uiso 1.00 calc . . .
H(43) H 0.6563 0.0414 0.1205 0.0620 Uiso 1.00 calc . . .
H(44) H 0.5159 0.0251 0.1353 0.0644 Uiso 1.00 calc . . .
H(45) H 0.4235 0.0918 0.2148 0.0365 Uiso 1.00 calc . . .
H(46) H 0.4907 0.3438 0.2505 0.0312 Uiso 1.00 calc . . .
H(47) H 0.5945 0.4201 0.2589 0.0312 Uiso 1.00 calc . . .
H(48) H 0.6487 0.4033 0.3557 0.0381 Uiso 1.00 calc . . .
H(49) H 0.6142 0.3000 0.4454 0.0442 Uiso 1.00 calc . . .
H(50) H 0.5212 0.2097 0.4344 0.0393 Uiso 1.00 calc . . .
H(51) H 0.4122 0.3631 0.1446 0.0387 Uiso 1.00 calc . . .
H(52) H 0.4508 0.4463 0.0321 0.0393 Uiso 1.00 calc . . .
H(53) H 0.3914 0.5579 0.0233 0.0424 Uiso 1.00 calc . . .
H(54) H 0.3078 0.6005 0.1276 0.0434 Uiso 1.00 calc . . .
H(55) H 0.2617 0.5162 0.2396 0.0328 Uiso 1.00 calc . . .
H(56) H 0.1499 0.3231 0.2553 0.0373 Uiso 1.00 calc . . .
H(57) H 0.0079 0.3472 0.3056 0.0455 Uiso 1.00 calc . . .
H(58) H -0.0255 0.4269 0.3956 0.0455 Uiso 1.00 calc . . .
H(59) H 0.0697 0.4850 0.4390 0.0534 Uiso 1.00 calc . . .
H(60) H 0.2076 0.4627 0.3903 0.0399 Uiso 1.00 calc . . .
H(61) H 0.1369 0.4776 0.7405 0.0398 Uiso 1.00 calc . . .
H(62) H 0.1875 0.6000 0.6931 0.0377 Uiso 1.00 calc . . .
H(63) H 0.2202 0.6336 0.5669 0.0397 Uiso 1.00 calc . . .
H(64) H 0.2116 0.5504 0.4848 0.0367 Uiso 1.00 calc . . .
H(65) H 0.1587 0.4271 0.5296 0.0273 Uiso 1.00 calc . . .
H(66) H 0.0128 0.2648 0.8165 0.0377 Uiso 1.00 calc . . .
H(67) H -0.1008 0.2865 0.9139 0.0509 Uiso 1.00 calc . . .
H(68) H -0.1724 0.3895 0.9017 0.0543 Uiso 1.00 calc . . .
H(69) H -0.1279 0.4821 0.8083 0.0632 Uiso 1.00 calc . . .
H(70) H -0.0098 0.4659 0.7086 0.0428 Uiso 1.00 calc . . .
H(71) H 0.4791 0.3116 0.7365 0.0353 Uiso 1.00 calc . . .
H(72) H 0.5224 0.3805 0.8247 0.0537 Uiso 1.00 calc . . .
H(73) H 0.4368 0.4664 0.8835 0.0416 Uiso 1.00 calc . . .
H(74) H 0.3104 0.4897 0.8590 0.0446 Uiso 1.00 calc . . .
H(75) H 0.2678 0.4185 0.7758 0.0409 Uiso 1.00 calc . . .
H(76) H 0.3499 0.1615 0.7475 0.0301 Uiso 1.00 calc . . .
H(77) H 0.4523 0.0773 0.7357 0.0268 Uiso 1.00 calc . . .
H(78) H 0.5687 0.1002 0.6474 0.0463 Uiso 1.00 calc . . .
H(79) H 0.5851 0.2078 0.5581 0.0420 Uiso 1.00 calc . . .
H(80) H 0.4851 0.2942 0.5708 0.0352 Uiso 1.00 calc . . .
H(81) H 0.1105 -0.0141 0.7726 0.0465 Uiso 1.00 calc . . .
H(82) H 0.1068 -0.0929 0.8791 0.0519 Uiso 1.00 calc . . .
H(83) H 0.1477 -0.0508 0.9787 0.0691 Uiso 1.00 calc . . .
H(84) H 0.2027 0.0676 0.9646 0.0686 Uiso 1.00 calc . . .
H(85) H 0.2092 0.1494 0.8564 0.0585 Uiso 1.00 calc . . .
H(86) H 0.1476 0.0309 0.6136 0.0328 Uiso 1.00 calc . . .
H(87) H 0.0409 0.0006 0.5659 0.0399 Uiso 1.00 calc . . .
H(88) H -0.0779 0.0649 0.5960 0.0374 Uiso 1.00 calc . . .
H(89) H -0.0928 0.1525 0.6764 0.0465 Uiso 1.00 calc . . .
H(90) H 0.0105 0.1851 0.7264 0.0309 Uiso 1.00 calc . . .
H(91) H 0.5743 0.2264 -0.1208 0.1140 Uiso 1.00 calc . . .
H(92) H 0.5116 0.1254 -0.1508 0.1634 Uiso 1.00 calc . . .
H(93) H 0.4240 0.0416 -0.0586 0.1557 Uiso 1.00 calc . . .
H(94) H 0.2150 0.2530 0.6277 0.0487 Uiso 1.00 calc . . .

loop_
_atom_site_aniso_label
_atom_site_aniso_U_11
_atom_site_aniso_U_22
_atom_site_aniso_U_33
_atom_site_aniso_U_12
_atom_site_aniso_U_13
_atom_site_aniso_U_23
Pt(1) 0.0203(3) 0.0205(4) 0.0346(4) -0.0012(3) -0.0097(3) 0.0011(3)
Pt(2) 0.0212(3) 0.0218(4) 0.0311(4) 0.0027(3) -0.0096(3) -0.0044(3)
P(1) 0.018(2) 0.022(2) 0.023(2) -0.002(2) -0.004(2) 0.000(2)
P(2) 0.023(2) 0.022(2) 0.031(3) 0.002(2) -0.010(2) -0.003(2)
P(3) 0.020(2) 0.019(2) 0.026(3) -0.001(2) -0.009(2) 0.003(2)
P(4) 0.023(2) 0.026(2) 0.028(3) 0.004(2) -0.011(2) -0.005(2)
P(5) 0.019(2) 0.027(2) 0.024(2) 0.004(2) -0.010(2) 0.005(2)
P(6) 0.022(2) 0.021(2) 0.019(2) 0.001(2) -0.006(2) 0.001(2)
P(11) 0.043(3) 0.033(3) 0.067(4) 0.005(2) 0.002(3) -0.003(3)
P(12) 0.052(3) 0.026(3) 0.066(4) -0.001(2) -0.034(2) -0.006(3)
Na(1) 0.017(3) 0.020(3) 0.056(4) -0.002(2) -0.015(3) -0.003(3)
F(11) 0.15(1) 0.19(2) 0.06(1) -0.05(1) -0.020(10) -0.03(1)
F(12) 0.070(9) 0.08(1) 0.25(2) 0.048(7) 0.00(1) 0.06(1)
F(13) 0.072(8) 0.056(8) 0.13(1) -0.042(6) 0.005(8) -0.009(8)
F(14) 0.076(9) 0.14(1) 0.18(2) 0.015(9) -0.055(9) 0.08(1)
F(15) 0.19(2) 0.11(1) 0.07(1) -0.05(1) -0.01(1) -0.040(9)
F(16) 0.088(10) 0.07(1) 0.16(2) -0.020(8) 0.011(10) 0.01(1)
F(21) 0.095(9) 0.09(1) 0.09(1) 0.029(8) -0.021(8) -0.036(9)
F(22) 0.053(6) 0.10(1) 0.091(10) -0.021(7) -0.043(6) 0.020(8)
F(23) 0.116(10) 0.035(7) 0.13(1) 0.022(7) -0.050(9) -0.004(8)
F(24) 0.089(8) 0.053(8) 0.19(2) -0.033(7) -0.074(9) 0.027(9)
F(25) 0.18(1) 0.10(1) 0.13(1) 0.060(10) -0.109(9) -0.068(9)
F(26) 0.080(7) 0.062(8) 0.11(1) 0.045(6) -0.044(7) 0.021(7)

loop_
_geom_bond_atom_site_label_1
_geom_bond_atom_site_label_2
_geom_bond_distance
_geom_bond_site_symmetry_1
_geom_bond_site_symmetry_2
_geom_bond_publ_flag
Pt(1) P(1) 2.310(4) . . yes
Pt(1) P(3) 2.308(4) . . yes
Pt(1) P(5) 2.316(4) . . yes
Pt(1) C(1) 1.92(2) . . yes
Pt(2) P(2) 2.328(4) . . yes
Pt(2) P(4) 2.327(4) . . yes
Pt(2) P(6) 2.344(4) . . yes
Pt(2) C(2) 1.95(2) . . yes
Cl(1) C(701) 1.69(6) . . yes
Cl(2) Cl(3) 1.18(3) . . yes
Cl(2) C(701) 1.54(5) . . yes
Cl(3) C(701) 1.82(5) . . yes
Cl(6) O(101) 1.62(3) . . yes
Cl(6) C(702) 1.38(4) . . yes
Cl(7) Cl(8) 2.01(3) . 1_556 yes
Cl(7) C(702) 1.99(4) . . yes
Cl(8) C(703) 2.11(5) . . yes
Cl(9) Cl(10) 1.33(4) . . yes
Cl(9) Cl(11) 1.87(3) . . yes
Cl(9) C(703) 1.39(5) . . yes
Cl(10) C(703) 1.46(6) . . yes
Cl(11) C(703) 2.01(5) . . yes
P(1) C(31) 1.88(2) . . yes
P(1) C(111) 1.82(2) . . yes
P(1) C(121) 1.84(2) . . yes
P(2) C(37) 1.81(2) . . yes
P(2) C(211) 1.82(2) . . yes
P(2) C(221) 1.83(2) . . yes
P(3) C(41) 1.81(2) . . yes
P(3) C(311) 1.88(2) . . yes
P(3) C(321) 1.85(2) . . yes
P(4) C(47) 1.84(1) . . yes
P(4) C(411) 1.87(2) . . yes
P(4) C(421) 1.84(2) . . yes
P(5) C(51) 1.86(2) . . yes
P(5) C(511) 1.85(2) . . yes
P(5) C(521) 1.80(2) . . yes
P(6) C(57) 1.85(2) . . yes
P(6) C(611) 1.81(2) . . yes
P(6) C(621) 1.83(2) . . yes
P(11) F(11) 1.60(2) . . yes
P(11) F(12) 1.53(1) . . yes
P(11) F(13) 1.54(1) . . yes
P(11) F(14) 1.52(1) . . yes
P(11) F(15) 1.57(2) . . yes
P(11) F(16) 1.59(1) . . yes
P(12) F(21) 1.57(2) . . yes
P(12) F(22) 1.56(1) . . yes
P(12) F(23) 1.56(1) . . yes
P(12) F(24) 1.56(1) . . yes
P(12) F(25) 1.52(2) . . yes
P(12) F(26) 1.55(1) . . yes
Na(1) N(11) 2.40(1) . . yes
Na(1) N(12) 2.52(1) . . yes
Na(1) N(21) 2.43(1) . . yes
Na(1) N(22) 2.54(1) . . yes
Na(1) N(31) 2.42(1) . . yes
Na(1) N(32) 2.57(1) . . yes
N(1) C(1) 1.19(2) . . yes
N(1) C(11) 1.39(3) . . yes
N(2) C(2) 1.20(2) . . yes
N(2) C(21) 1.42(2) . . yes
N(11) C(31) 1.32(2) . . yes
N(11) C(38) 1.34(2) . . yes
N(12) C(37) 1.40(2) . . yes
N(12) C(38) 1.35(2) . . yes
N(21) C(41) 1.34(2) . . yes
N(21) C(48) 1.38(2) . . yes
N(22) C(47) 1.35(2) . . yes
N(22) C(48) 1.40(2) . . yes
N(31) C(51) 1.35(2) . . yes
N(31) C(58) 1.38(2) . . yes
N(32) C(57) 1.31(2) . . yes
N(32) C(58) 1.37(2) . . yes
C(11) C(12) 1.40(3) . . yes
C(11) C(16) 1.40(3) . . yes
C(12) C(13) 1.49(4) . . yes
C(12) C(17) 1.40(5) . . yes
C(13) C(14) 1.34(4) . . yes
C(14) C(15) 1.40(4) . . yes
C(15) C(16) 1.36(4) . . yes
C(16) C(18) 1.43(3) . . yes
C(21) C(22) 1.40(3) . . yes
C(21) C(26) 1.37(3) . . yes
C(22) C(23) 1.40(3) . . yes
C(22) C(27) 1.53(3) . . yes
C(23) C(24) 1.37(3) . . yes
C(24) C(25) 1.33(3) . . yes
C(25) C(26) 1.38(3) . . yes
C(26) C(28) 1.50(3) . . yes
C(31) C(32) 1.48(2) . . yes
C(32) C(33) 1.35(2) . . yes
C(33) C(34) 1.43(2) . . yes
C(34) C(35) 1.39(2) . . yes
C(34) C(38) 1.41(2) . . yes
C(35) C(36) 1.39(3) . . yes
C(36) C(37) 1.40(2) . . yes
C(41) C(42) 1.44(2) . . yes
C(42) C(43) 1.33(2) . . yes
C(43) C(44) 1.40(2) . . yes
C(44) C(45) 1.42(2) . . yes
C(44) C(48) 1.36(2) . . yes
C(45) C(46) 1.37(2) . . yes
C(46) C(47) 1.39(2) . . yes
C(51) C(52) 1.40(2) . . yes
C(52) C(53) 1.35(2) . . yes
C(53) C(54) 1.41(2) . . yes
C(54) C(55) 1.43(2) . . yes
C(54) C(58) 1.39(2) . . yes
C(55) C(56) 1.33(2) . . yes
C(56) C(57) 1.44(2) . . yes
C(111) C(112) 1.38(2) . . yes
C(111) C(116) 1.40(2) . . yes
C(112) C(113) 1.38(2) . . yes
C(113) C(114) 1.35(2) . . yes
C(114) C(115) 1.38(2) . . yes
C(115) C(116) 1.40(3) . . yes
C(121) C(122) 1.39(2) . . yes
C(121) C(126) 1.44(2) . . yes
C(122) C(123) 1.39(2) . . yes
C(123) C(124) 1.38(2) . . yes
C(124) C(125) 1.38(2) . . yes
C(125) C(126) 1.41(2) . . yes
C(211) C(212) 1.37(2) . . yes
C(211) C(216) 1.38(2) . . yes
C(212) C(213) 1.43(2) . . yes
C(213) C(214) 1.32(2) . . yes
C(214) C(215) 1.36(2) . . yes
C(215) C(216) 1.44(2) . . yes
C(221) C(222) 1.37(2) . . yes
C(221) C(226) 1.42(2) . . yes
C(222) C(223) 1.40(2) . . yes
C(223) C(224) 1.34(3) . . yes
C(224) C(225) 1.32(3) . . yes
C(225) C(226) 1.42(3) . . yes
C(311) C(312) 1.35(2) . . yes
C(311) C(316) 1.37(2) . . yes
C(312) C(313) 1.44(2) . . yes
C(313) C(314) 1.32(2) . . yes
C(314) C(315) 1.32(2) . . yes
C(315) C(316) 1.42(2) . . yes
C(321) C(322) 1.39(2) . . yes
C(321) C(326) 1.38(2) . . yes
C(322) C(323) 1.40(2) . . yes
C(323) C(324) 1.37(3) . . yes
C(324) C(325) 1.34(2) . . yes
C(325) C(326) 1.41(2) . . yes
C(411) C(412) 1.38(2) . . yes
C(411) C(416) 1.35(2) . . yes
C(412) C(413) 1.41(3) . . yes
C(413) C(414) 1.32(3) . . yes
C(414) C(415) 1.43(2) . . yes
C(415) C(416) 1.40(3) . . yes
C(421) C(422) 1.40(2) . . yes
C(421) C(426) 1.35(2) . . yes
C(422) C(423) 1.36(2) . . yes
C(423) C(424) 1.28(2) . . yes
C(424) C(425) 1.40(2) . . yes
C(425) C(426) 1.36(2) . . yes
C(511) C(512) 1.42(2) . . yes
C(511) C(516) 1.33(2) . . yes
C(512) C(513) 1.46(3) . . yes
C(513) C(514) 1.27(3) . . yes
C(514) C(515) 1.42(3) . . yes
C(515) C(516) 1.35(3) . . yes
C(521) C(522) 1.41(2) . . yes
C(521) C(526) 1.44(2) . . yes
C(522) C(523) 1.38(2) . . yes
C(523) C(524) 1.34(2) . . yes
C(524) C(525) 1.39(2) . . yes
C(525) C(526) 1.37(2) . . yes
C(611) C(612) 1.42(2) . . yes
C(611) C(616) 1.35(3) . . yes
C(612) C(613) 1.40(3) . . yes
C(613) C(614) 1.39(3) . . yes
C(614) C(615) 1.36(3) . . yes
C(615) C(616) 1.46(3) . . yes
C(621) C(622) 1.39(2) . . yes
C(621) C(626) 1.37(2) . . yes
C(622) C(623) 1.39(2) . . yes
C(623) C(624) 1.35(2) . . yes
C(624) C(625) 1.34(2) . . yes
C(625) C(626) 1.40(2) . . yes
